data_4128459
loop_
_publ_author_name
'Bertuzzi, Giulio'
'Th\/ogersen, Mathias Kirk'
'Giardinetti, Maxime'
'Vidal-Albalat, Andreu'
'Simon, Adam'
'Houk, K. N.'
'J\/orgensen, Karl Anker'

_publ_section_title
;
 Catalytic Enantioselective Hetero-[6+4] and -[6+2] Cycloadditions for the
 Construction of Condensed Polycyclic Pyrroles, Imidazoles, and Pyrazoles.
;
_journal_issue 7
_journal_name_full 'Journal of the American Chemical Society'
_journal_page_first 3288
_journal_page_last 3297
_journal_paper_doi 10.1021/jacs.8b13659
_journal_volume 141
_journal_year 2019
_chemical_absolute_configuration unk
_chemical_formula_moiety 'C25 H19 N O2 S'
_chemical_formula_sum 'C25 H19 N O2 S'
_chemical_formula_weight 397.50
_space_group_crystal_system orthorhombic
_space_group_IT_number 19
_space_group_name_Hall 'P 2ac 2ab'
_space_group_name_H-M_alt 'P 21 21 21'
_symmetry_Int_Tables_number 19
_audit_creation_date 2018-10-16
_audit_creation_method
;
Olex2 1.2
(compiled 2017.08.10 svn.r3458 for OlexSys, GUI svn.r5381)
;
_cell_angle_alpha 90
_cell_angle_beta 90
_cell_angle_gamma 90
_cell_formula_units_Z 4
_cell_length_a 6.4263(3)
_cell_length_b 12.1889(6)
_cell_length_c 24.4609(13)
_cell_measurement_reflns_used 9998
_cell_measurement_temperature 100
_cell_measurement_theta_max 21.95
_cell_measurement_theta_min 2.63
_cell_volume 1916.01(17)
_computing_cell_refinement 'SAINT V8.38A (?, 2016)'
_computing_data_reduction 'SAINT V8.38A (?, 2016)'
_computing_molecular_graphics 'Olex2 (Dolomanov et al., 2009)'
_computing_publication_material 'Olex2 (Dolomanov et al., 2009)'
_computing_structure_refinement 'olex2.refine (Bourhis et al., 2015)'
_computing_structure_solution 'XT (Sheldrick, 2015)'
_diffrn_ambient_temperature 296.15
_diffrn_measured_fraction_theta_full 0.9971
_diffrn_measured_fraction_theta_max 0.9971
_diffrn_measurement_device_type 'Bruker APEX-II CCD'
_diffrn_measurement_method '\f and \w scans'
_diffrn_radiation_type 'Ag K\a'
_diffrn_radiation_wavelength 0.56086
_diffrn_reflns_av_R_equivalents 0.0772
_diffrn_reflns_av_unetI/netI 0.0389
_diffrn_reflns_limit_h_max 8
_diffrn_reflns_limit_h_min -8
_diffrn_reflns_limit_k_max 16
_diffrn_reflns_limit_k_min -16
_diffrn_reflns_limit_l_max 31
_diffrn_reflns_limit_l_min -32
_diffrn_reflns_number 60380
_diffrn_reflns_theta_full 22.0525
_diffrn_reflns_theta_max 22.05
_diffrn_reflns_theta_min 1.31
_diffrn_standards_number 0
_exptl_absorpt_coefficient_mu 0.107
_exptl_absorpt_correction_T_max 0.9566
_exptl_absorpt_correction_T_min 0.9068
_exptl_absorpt_correction_type none
_exptl_absorpt_process_details
;
SADABS-2016/2 (Bruker,2016/2) was used for absorption correction.
wR2(int) was 0.0913 before and 0.0495 after correction.
The Ratio of minimum to maximum transmission is 0.9479.
The \l/2 correction factor is Not present.
;
_exptl_crystal_colour 'clear orange'
_exptl_crystal_colour_lustre clear
_exptl_crystal_colour_primary orange
_exptl_crystal_density_diffrn 1.3779
_exptl_crystal_description Block
_exptl_crystal_F_000 832.4388
_exptl_crystal_size_max 0.303
_exptl_crystal_size_mid 0.176
_exptl_crystal_size_min 0.175
_refine_diff_density_max 0.8979
_refine_diff_density_min -0.3435
_refine_diff_density_rms 0.0650
_refine_ls_abs_structure_details 'Flack, H. D. (1983). Acta Cryst. A39, 876-881.'
_refine_ls_abs_structure_Flack -0.10(13)
_refine_ls_d_res_high 0.7469
_refine_ls_d_res_low 12.2305
_refine_ls_goodness_of_fit_ref 1.0516
_refine_ls_hydrogen_treatment constr
_refine_ls_matrix_type full
_refine_ls_number_constraints 36
_refine_ls_number_parameters 262
_refine_ls_number_reflns 4816
_refine_ls_number_restraints 0
_refine_ls_restrained_S_all 1.0516
_refine_ls_R_factor_all 0.0606
_refine_ls_R_factor_gt 0.0460
_refine_ls_shift/su_max 0.0005
_refine_ls_shift/su_mean 0.0001
_refine_ls_structure_factor_coef Fsqd
_refine_ls_weighting_details 'w=1/[\s^2^(Fo^2^)+(0.0279P)^2^+1.1719P] where P=(Fo^2^+2Fc^2^)/3'
_refine_ls_weighting_scheme calc
_refine_ls_wR_factor_gt 0.0895
_refine_ls_wR_factor_ref 0.0973
_reflns_Friedel_coverage 0.997
_reflns_limit_h_max 8
_reflns_limit_h_min -8
_reflns_limit_k_max 16
_reflns_limit_k_min -16
_reflns_limit_l_max 32
_reflns_limit_l_min -32
_reflns_number_gt 4066
_reflns_number_total 4816
_reflns_threshold_expression I>=2u(I)
_cod_data_source_file ja8b13659_si_001.cif
_cod_data_source_block JDE23GB03
_cod_original_sg_symbol_Hall ' P 2ac 2ab'
_cod_database_code 4128459
_olex2_refinement_description
;
1. Fixed Uiso
 At 1.2 times of:
  All C(H) groups, All C(H,H) groups
2.a Ternary CH refined with riding coordinates:
 C12(H12)
2.b Secondary CH2 refined with riding coordinates:
 C11(H11a,H11b), C10(H10a,H10b)
2.c Aromatic/amide H refined with riding coordinates:
 C7(H7), C5(H5), C16(H16), C15(H15), C17(H17), C1(H1), C19(H19), C3(H3),
 C25(H25), C18(H18), C24(H24), C21(H21), C22(H22), C23(H23)
;
_olex2_submission_special_instructions 'No special instructions were received'

loop_
_space_group_symop_id
_space_group_symop_operation_xyz
1 x,y,z
2 x+1/2,-y+1/2,-z
3 -x,y+1/2,-z+1/2
4 -x+1/2,-y,z+1/2

loop_
_atom_site_label
_atom_site_type_symbol
_atom_site_fract_x
_atom_site_fract_y
_atom_site_fract_z
_atom_site_U_iso_or_equiv
_atom_site_adp_type
_atom_site_occupancy
_atom_site_refinement_flags_posn
S1 S 0.41283(10) 0.66075(5) 0.77640(2) 0.03535(16) Uani 1.000000 .
O1 O 1.1004(3) 0.33481(13) 0.54309(7) 0.0305(4) Uani 1.000000 .
O2 O 1.4004(3) 0.70223(12) 0.53246(7) 0.0280(4) Uani 1.000000 .
N1 N 0.6803(3) 0.58566(15) 0.63755(7) 0.0211(4) Uani 1.000000 .
C14 C 1.2735(3) 0.86819(16) 0.56753(8) 0.0191(4) Uani 1.000000 .
C9 C 0.9396(4) 0.37980(16) 0.55616(9) 0.0219(4) Uani 1.000000 .
C8 C 0.9170(3) 0.49692(16) 0.57038(8) 0.0200(4) Uani 1.000000 .
C7 C 1.0733(3) 0.56794(16) 0.56331(8) 0.0198(4) Uani 1.000000 .
H7 H 1.1910(3) 0.54025(16) 0.54602(8) 0.0237(5) Uiso 1.000000 R
C5 C 0.9600(3) 0.72596(17) 0.61875(8) 0.0193(4) Uani 1.000000 .
H5 H 0.9906(3) 0.79842(17) 0.62753(8) 0.0232(5) Uiso 1.000000 R
C13 C 1.2587(3) 0.74693(17) 0.55741(8) 0.0201(4) Uani 1.000000 .
C16 C 1.1334(4) 1.05127(17) 0.56945(9) 0.0268(5) Uani 1.000000 .
H16 H 1.0218(4) 1.09889(17) 0.56468(9) 0.0322(6) Uiso 1.000000 R
C12 C 0.6961(3) 0.51876(16) 0.58764(9) 0.0198(4) Uani 1.000000 .
H12 H 0.6228(3) 0.55610(16) 0.55784(9) 0.0237(5) Uiso 1.000000 R
C4 C 0.7920(3) 0.67978(17) 0.64920(9) 0.0203(4) Uani 1.000000 .
C6 C 1.0832(3) 0.68212(15) 0.57904(8) 0.0189(4) Uani 1.000000 .
C11 C 0.5997(4) 0.40331(17) 0.59592(10) 0.0263(5) Uani 1.000000 .
H11a H 0.6056(4) 0.38216(17) 0.63412(10) 0.0315(6) Uiso 1.000000 R
H11b H 0.4556(4) 0.40254(17) 0.58413(10) 0.0315(6) Uiso 1.000000 R
C15 C 1.1067(4) 0.93906(16) 0.56117(9) 0.0221(4) Uani 1.000000 .
H15 H 0.9769(4) 0.91171(16) 0.55137(9) 0.0265(5) Uiso 1.000000 R
C17 C 1.3263(4) 1.09199(19) 0.58480(10) 0.0313(5) Uani 1.000000 .
H17 H 1.3440(4) 1.16681(19) 0.59064(10) 0.0375(6) Uiso 1.000000 R
C1 C 0.5323(4) 0.57322(19) 0.67655(9) 0.0265(5) Uani 1.000000 .
H1 H 0.4334(4) 0.51755(19) 0.67751(9) 0.0318(6) Uiso 1.000000 R
C19 C 1.4671(3) 0.91000(18) 0.58167(9) 0.0260(5) Uani 1.000000 .
H19 H 1.5808(3) 0.86314(18) 0.58464(9) 0.0312(6) Uiso 1.000000 R
C20 C 0.2418(4) 0.7720(2) 0.76800(9) 0.0300(5) Uani 1.000000 .
C3 C 0.7141(4) 0.72316(18) 0.69734(9) 0.0249(5) Uani 1.000000 .
H3 H 0.7619(4) 0.78589(18) 0.71495(9) 0.0299(6) Uiso 1.000000 R
C10 C 0.7294(4) 0.32570(18) 0.56120(10) 0.0271(5) Uani 1.000000 .
H10a H 0.6666(4) 0.31578(18) 0.52547(10) 0.0325(6) Uiso 1.000000 R
H10b H 0.7418(4) 0.25465(18) 0.57876(10) 0.0325(6) Uiso 1.000000 R
C25 C 0.2666(4) 0.85724(19) 0.73061(10) 0.0311(5) Uani 1.000000 .
H25 H 0.3721(4) 0.85398(19) 0.70465(10) 0.0373(6) Uiso 1.000000 R
C2 C 0.5516(4) 0.65634(19) 0.71469(9) 0.0275(5) Uani 1.000000 .
C18 C 1.4918(4) 1.02121(19) 0.59137(10) 0.0313(5) Uani 1.000000 .
H18 H 1.6205(4) 1.04823(19) 0.60237(10) 0.0376(6) Uiso 1.000000 R
C24 C 0.1345(4) 0.9465(2) 0.73209(12) 0.0392(6) Uani 1.000000 .
H24 H 0.1508(4) 1.0026(2) 0.70669(12) 0.0470(8) Uiso 1.000000 R
C21 C 0.0765(4) 0.7779(2) 0.80588(10) 0.0360(6) Uani 1.000000 .
H21 H 0.0536(4) 0.7202(2) 0.83002(10) 0.0432(7) Uiso 1.000000 R
C22 C -0.0508(4) 0.8686(2) 0.80724(10) 0.0395(6) Uani 1.000000 .
H22 H -0.1574(4) 0.8726(2) 0.83287(10) 0.0474(8) Uiso 1.000000 R
C23 C -0.0212(4) 0.9537(2) 0.77072(12) 0.0439(7) Uani 1.000000 .
H23 H -0.1058(4) 1.0155(2) 0.77220(12) 0.0527(8) Uiso 1.000000 R

loop_
_atom_site_aniso_label
_atom_site_aniso_U_11
_atom_site_aniso_U_22
_atom_site_aniso_U_33
_atom_site_aniso_U_12
_atom_site_aniso_U_13
_atom_site_aniso_U_23
S1 0.0364(3) 0.0424(4) 0.0272(3) 0.0026(3) 0.0125(3) 0.0037(3)
O1 0.0322(9) 0.0208(8) 0.0384(9) 0.0042(8) 0.0002(8) -0.0071(7)
O2 0.0273(9) 0.0212(7) 0.0354(9) 0.0035(7) 0.0103(8) 0.0005(6)
N1 0.0208(9) 0.0203(9) 0.0223(9) -0.0008(8) 0.0026(7) 0.0007(7)
C14 0.0229(10) 0.0154(9) 0.0191(10) 0.0007(8) 0.0029(8) 0.0015(8)
C9 0.0265(11) 0.0170(10) 0.0222(10) 0.0021(9) -0.0036(9) -0.0017(8)
C8 0.0239(11) 0.0174(9) 0.0185(9) 0.0022(9) -0.0025(9) -0.0008(7)
C7 0.0211(10) 0.0187(10) 0.0195(10) 0.0047(9) 0.0009(9) 0.0004(8)
C5 0.0208(11) 0.0149(9) 0.0222(10) 0.0011(8) -0.0010(8) 0.0010(8)
C13 0.0208(11) 0.0190(10) 0.0205(10) 0.0038(9) 0.0006(9) 0.0009(8)
C16 0.0307(13) 0.0185(10) 0.0313(12) 0.0037(9) 0.0067(10) 0.0018(9)
C12 0.0206(10) 0.0168(9) 0.0220(10) 0.0003(8) 0.0000(9) -0.0008(8)
C4 0.0202(10) 0.0185(10) 0.0223(10) 0.0010(9) 0.0003(9) 0.0001(8)
C6 0.0203(10) 0.0169(9) 0.0194(10) 0.0017(9) -0.0005(9) 0.0015(7)
C11 0.0245(11) 0.0199(10) 0.0344(12) -0.0022(9) -0.0007(10) 0.0018(9)
C15 0.0215(11) 0.0201(10) 0.0247(11) -0.0000(9) 0.0028(9) -0.0012(8)
C17 0.0375(13) 0.0184(10) 0.0379(14) -0.0059(10) 0.0050(11) -0.0026(10)
C1 0.0215(11) 0.0251(11) 0.0329(13) -0.0017(9) 0.0061(9) 0.0043(9)
C19 0.0224(11) 0.0232(11) 0.0325(12) 0.0015(9) 0.0011(9) 0.0053(9)
C20 0.0260(12) 0.0414(14) 0.0226(11) -0.0062(11) -0.0038(10) -0.0058(10)
C3 0.0274(12) 0.0245(11) 0.0230(11) 0.0020(10) 0.0014(9) -0.0021(9)
C10 0.0324(12) 0.0176(10) 0.0312(12) -0.0035(10) -0.0043(10) -0.0020(9)
C25 0.0289(12) 0.0340(13) 0.0304(12) -0.0006(10) 0.0057(10) -0.0073(10)
C2 0.0291(12) 0.0291(11) 0.0241(11) 0.0026(10) 0.0076(9) 0.0024(9)
C18 0.0274(12) 0.0305(12) 0.0360(13) -0.0090(10) -0.0017(11) -0.0003(11)
C24 0.0338(14) 0.0349(14) 0.0488(17) -0.0013(11) 0.0001(12) -0.0069(12)
C21 0.0299(13) 0.0543(16) 0.0238(11) -0.0033(13) 0.0023(11) -0.0057(11)
C22 0.0256(13) 0.0645(18) 0.0285(13) 0.0010(13) 0.0027(10) -0.0153(12)
C23 0.0319(14) 0.0463(16) 0.0535(18) 0.0061(12) -0.0023(13) -0.0197(14)

loop_
_atom_type_symbol
_atom_type_scat_dispersion_real
_atom_type_scat_dispersion_imag
_atom_type_scat_Cromer_Mann_a1
_atom_type_scat_Cromer_Mann_a2
_atom_type_scat_Cromer_Mann_a3
_atom_type_scat_Cromer_Mann_a4
_atom_type_scat_Cromer_Mann_b1
_atom_type_scat_Cromer_Mann_b2
_atom_type_scat_Cromer_Mann_b3
_atom_type_scat_Cromer_Mann_b4
_atom_type_scat_Cromer_Mann_c
_atom_type_scat_source
_atom_type_scat_dispersion_source
H 0.00000 0.00000 0.49300 0.32291 0.14019 0.04081 10.51090 26.12570 3.14236 57.79970 0.0030380000826 'International Tables Volume C Table 6.1.1.4 (pp. 500-502)' 'Henke, Gullikson and Davis, At. Data and Nucl. Data Tables, 1993, 54, 2'
C 0.00154 0.00092 2.31000 1.02000 1.58860 0.86500 20.84390 10.20750 0.56870 51.65120 0.215599998832 'International Tables Volume C Table 6.1.1.4 (pp. 500-502)' 'Henke, Gullikson and Davis, At. Data and Nucl. Data Tables, 1993, 54, 2'
S 0.08297 0.07718 6.90530 5.20340 1.43790 1.58630 1.46790 22.21510 0.25360 56.17200 0.866900026798 'International Tables Volume C Table 6.1.1.4 (pp. 500-502)' 'Henke, Gullikson and Davis, At. Data and Nucl. Data Tables, 1993, 54, 2'
O 0.00627 0.00358 3.04850 2.28680 1.54630 0.86700 13.27710 5.70110 0.32390 32.90890 0.250800013542 'International Tables Volume C Table 6.1.1.4 (pp. 500-502)' 'Henke, Gullikson and Davis, At. Data and Nucl. Data Tables, 1993, 54, 2'
N 0.00326 0.00188 12.21260 3.13220 2.01250 1.16630 0.00570 9.89330 28.99750 0.58260 -11.5290002823 'International Tables Volume C Table 6.1.1.4 (pp. 500-502)' 'Henke, Gullikson and Davis, At. Data and Nucl. Data Tables, 1993, 54, 2'

loop_
_geom_angle_atom_site_label_1
_geom_angle_atom_site_label_2
_geom_angle_atom_site_label_3
_geom_angle
C2 S1 C20 103.95(11)
C4 N1 C12 126.50(17)
C1 N1 C12 124.77(18)
C1 N1 C4 108.17(18)
C15 C14 C13 123.12(19)
C19 C14 C13 117.33(19)
C19 C14 C15 119.50(18)
C8 C9 O1 125.7(2)
C10 C9 O1 125.94(18)
C10 C9 C8 108.39(18)
C7 C8 C9 121.4(2)
C12 C8 C9 109.26(18)
C12 C8 C7 129.08(18)
H7 C7 C8 115.77(12)
C6 C7 C8 128.5(2)
C6 C7 H7 115.77(13)
C4 C5 H5 114.46(12)
C6 C5 H5 114.46(12)
C6 C5 C4 131.07(19)
C14 C13 O2 118.25(19)
C6 C13 O2 120.60(18)
C6 C13 C14 121.10(17)
C15 C16 H16 119.98(14)
C17 C16 H16 119.98(13)
C17 C16 C15 120.0(2)
C8 C12 N1 113.31(17)
H12 C12 N1 109.07(11)
H12 C12 C8 109.07(11)
C11 C12 N1 111.53(17)
C11 C12 C8 104.65(16)
C11 C12 H12 109.07(12)
C5 C4 N1 127.75(19)
C3 C4 N1 107.72(18)
C3 C4 C5 124.53(19)
C5 C6 C7 122.81(19)
C13 C6 C7 116.99(18)
C13 C6 C5 119.34(18)
H11a C11 C12 110.57(12)
H11b C11 C12 110.57(12)
H11b C11 H11a 108.7
C10 C11 C12 105.83(18)
C10 C11 H11a 110.57(12)
C10 C11 H11b 110.57(12)
C16 C15 C14 120.0(2)
H15 C15 C14 119.98(12)
H15 C15 C16 119.98(14)
H17 C17 C16 120.10(13)
C18 C17 C16 119.8(2)
C18 C17 H17 120.10(14)
H1 C1 N1 125.36(13)
C2 C1 N1 109.28(19)
C2 C1 H1 125.36(13)
H19 C19 C14 119.85(12)
C18 C19 C14 120.3(2)
C18 C19 H19 119.85(14)
C25 C20 S1 125.47(19)
C21 C20 S1 115.63(19)
C21 C20 C25 118.7(2)
H3 C3 C4 126.04(13)
C2 C3 C4 107.9(2)
C2 C3 H3 126.04(13)
C11 C10 C9 105.35(17)
H10a C10 C9 110.67(12)
H10a C10 C11 110.67(13)
H10b C10 C9 110.67(11)
H10b C10 C11 110.67(12)
H10b C10 H10a 108.8
H25 C25 C20 120.00(14)
C24 C25 C20 120.0(2)
C24 C25 H25 120.00(16)
C1 C2 S1 123.89(17)
C3 C2 S1 128.79(18)
C3 C2 C1 106.88(19)
C19 C18 C17 120.3(2)
H18 C18 C17 119.86(14)
H18 C18 C19 119.86(14)
H24 C24 C25 119.54(16)
C23 C24 C25 120.9(3)
C23 C24 H24 119.54(17)
H21 C21 C20 119.88(16)
C22 C21 C20 120.2(2)
C22 C21 H21 119.88(16)
H22 C22 C21 119.82(16)
C23 C22 C21 120.4(2)
C23 C22 H22 119.82(15)
C22 C23 C24 119.7(3)
H23 C23 C24 120.15(17)
H23 C23 C22 120.15(15)

loop_
_geom_bond_atom_site_label_1
_geom_bond_atom_site_label_2
_geom_bond_distance
S1 C20 1.758(3)
S1 C2 1.754(2)
O1 C9 1.213(3)
O2 C13 1.224(2)
N1 C12 1.472(3)
N1 C4 1.383(3)
N1 C1 1.355(3)
C14 C13 1.502(3)
C14 C15 1.385(3)
C14 C19 1.388(3)
C9 C8 1.476(3)
C9 C10 1.509(3)
C8 C7 1.337(3)
C8 C12 1.505(3)
C7 H7 0.9300
C7 C6 1.445(3)
C5 H5 0.9300
C5 C4 1.427(3)
C5 C6 1.363(3)
C13 C6 1.475(3)
C16 H16 0.9300
C16 C15 1.393(3)
C16 C17 1.387(3)
C12 H12 0.9800
C12 C11 1.551(3)
C4 C3 1.384(3)
C11 H11a 0.9700
C11 H11b 0.9700
C11 C10 1.520(3)
C15 H15 0.9300
C17 H17 0.9300
C17 C18 1.379(3)
C1 H1 0.9300
C1 C2 1.383(3)
C19 H19 0.9300
C19 C18 1.385(3)
C20 C25 1.393(3)
C20 C21 1.411(3)
C3 H3 0.9300
C3 C2 1.391(3)
C10 H10a 0.9700
C10 H10b 0.9700
C25 H25 0.9300
C25 C24 1.381(3)
C18 H18 0.9300
C24 H24 0.9300
C24 C23 1.379(4)
C21 H21 0.9300
C21 C22 1.376(4)
C22 H22 0.9300
C22 C23 1.382(4)
C23 H23 0.9300
